data_1576806
loop_
_publ_author_name
'Mr&#xf3;zek, Ond&#x159;ej'
'Heil, Tabea'
'Hanzl, Luk&#xe1;&#x161;'
'Belyaev, Andrey'
'Sen, Indranil'
'Pilch, Patrick'
'Wang, Zhe'
'Steffen, Andreas'

_publ_section_title
;
 Sodium-based donor-acceptor assemblies featuring thermally activated
 delayed fluorescence enabled by highly efficient through-space charge
 transfer.
;
_journal_issue 9
_journal_name_full 'Chemical science'
_journal_page_first 4803
_journal_page_last 4813
_journal_paper_doi 10.1039/d5sc08432f
_journal_volume 17
_journal_year 2026
_chemical_formula_moiety 'C29 H36 N3 Na O S Si2, 0.2(C5 H10)'
_chemical_formula_sum 'C30 H38 N3 Na O S Si2'
_chemical_formula_weight 567.86
_space_group_crystal_system monoclinic
_space_group_IT_number 14
_space_group_name_Hall '-P 2yn'
_space_group_name_H-M_alt 'P 1 21/n 1'
_atom_sites_solution_hydrogens geom
_atom_sites_solution_primary iterative
_audit_block_doi 10.5517/ccdc.csd.cc2gt0nz
_audit_creation_date 2023-08-11
_audit_creation_method
;
Olex2 1.5
(compiled 2021.07.19 svn.r715e62df for OlexSys, GUI svn.r6380)
;
_audit_update_record
;
2023-08-11 deposited with the CCDC.	2025-12-23 downloaded from the CCDC.
;
_cell_angle_alpha 90
_cell_angle_beta 103.568(2)
_cell_angle_gamma 90
_cell_formula_units_Z 4
_cell_length_a 11.0634(4)
_cell_length_b 18.5248(7)
_cell_length_c 16.7331(7)
_cell_measurement_reflns_used 9991
_cell_measurement_temperature 100(2)
_cell_measurement_theta_max 29.95
_cell_measurement_theta_min 2.29
_cell_volume 3333.7(2)
_computing_cell_refinement 'SAINT V8.40A (Bruker, 2019)'
_computing_data_collection APEX3
_computing_data_reduction 'SAINT V8.40A (Bruker, 2019)'
_computing_molecular_graphics 'Olex2 1.5 (Dolomanov et al., 2009)'
_computing_publication_material 'Olex2 1.5 (Dolomanov et al., 2009)'
_computing_structure_refinement 'SHELXL 2019/3 (Sheldrick, 2015)'
_computing_structure_solution 'SHELXT 2014/5 (Sheldrick, 2014)'
_diffrn_ambient_temperature 100.00
_diffrn_detector HPAD
_diffrn_detector_area_resol_mean 7.41
_diffrn_detector_type 'CMOS Photon 100'
_diffrn_measured_fraction_theta_full 0.993
_diffrn_measured_fraction_theta_max 0.993
_diffrn_measurement_device_type 'Bruker D8 Venture'
_diffrn_measurement_method '\f and \w scans'
_diffrn_measurement_specimen_support 'MiTeGen micromount'
_diffrn_radiation_monochromator 'multilayer optics'
_diffrn_radiation_type MoK\a
_diffrn_radiation_wavelength 0.71073
_diffrn_reflns_av_R_equivalents 0.0266
_diffrn_reflns_av_unetI/netI 0.0201
_diffrn_reflns_Laue_measured_fraction_full 0.993
_diffrn_reflns_Laue_measured_fraction_max 0.993
_diffrn_reflns_limit_h_max 13
_diffrn_reflns_limit_h_min -13
_diffrn_reflns_limit_k_max 22
_diffrn_reflns_limit_k_min -22
_diffrn_reflns_limit_l_max 20
_diffrn_reflns_limit_l_min -18
_diffrn_reflns_number 30978
_diffrn_reflns_point_group_measured_fraction_full 0.993
_diffrn_reflns_point_group_measured_fraction_max 0.993
_diffrn_reflns_theta_full 25.242
_diffrn_reflns_theta_max 26.000
_diffrn_reflns_theta_min 2.291
_diffrn_source_current 1.4
_diffrn_source_power 0.07
_diffrn_source_voltage 50.0
_diffrn_standards_number 0
_exptl_absorpt_coefficient_mu 0.207
_exptl_absorpt_correction_T_max 0.7460
_exptl_absorpt_correction_T_min 0.6985
_exptl_absorpt_correction_type multi-scan
_exptl_absorpt_process_details
;
SADABS-2016/2 (Bruker,2016/2) was used for absorption correction.
wR2(int) was 0.1017 before and 0.0440 after correction.
The Ratio of minimum to maximum transmission is 0.9363.
The \l/2 correction factor is Not present.
;
_exptl_crystal_colour 'clear orangish orange'
_exptl_crystal_colour_lustre clear
_exptl_crystal_colour_modifier orangish
_exptl_crystal_colour_primary orange
_exptl_crystal_density_diffrn 1.131
_exptl_crystal_description block
_exptl_crystal_F_000 1208
_exptl_crystal_preparation 'Crystallized via gas diffusion of pentane into a THF solution of Na1D'
_exptl_crystal_size_max 0.11
_exptl_crystal_size_mid 0.07
_exptl_crystal_size_min 0.05
_refine_diff_density_max 0.906
_refine_diff_density_min -0.601
_refine_diff_density_rms 0.075
_refine_ls_extinction_method none
_refine_ls_goodness_of_fit_ref 1.049
_refine_ls_hydrogen_treatment constr
_refine_ls_matrix_type full
_refine_ls_number_parameters 387
_refine_ls_number_reflns 6514
_refine_ls_number_restraints 166
_refine_ls_restrained_S_all 1.052
_refine_ls_R_factor_all 0.0505
_refine_ls_R_factor_gt 0.0453
_refine_ls_shift/su_max 0.001
_refine_ls_shift/su_mean 0.000
_refine_ls_structure_factor_coef Fsqd
_refine_ls_weighting_details 'w=1/[\s^2^(Fo^2^)+(0.0788P)^2^+2.7471P] where P=(Fo^2^+2Fc^2^)/3'
_refine_ls_weighting_scheme calc
_refine_ls_wR_factor_gt 0.1302
_refine_ls_wR_factor_ref 0.1353
_reflns_Friedel_coverage 0.000
_reflns_number_gt 5861
_reflns_number_total 6514
_reflns_threshold_expression 'I > 2\s(I)'
_cod_data_source_file d5sc08432f2.cif
_cod_data_source_block work
_cod_depositor_comments 'Adding full bibliography for 1576806--1576807.cif.'
_cod_database_code 1576806
_shelx_shelxl_version_number 2019/3
_shelx_space_group_comment
;
The symmetry employed for this shelxl refinement is uniquely defined
by the following loop, which should always be used as a source of
symmetry information in preference to the above space-group names.
They are only intended as comments.
;
_shelx_estimated_absorpt_t_max 0.990
_shelx_estimated_absorpt_t_min 0.978
_diffrn_ambient_temperature_device 'Oxford Cryostream 800'
_olex2_refinement_description
;
1. Fixed Uiso
 At 1.2 times of:
  All C(H) groups, All C(H,H) groups
 At 1.5 times of:
  All C(H,H,H) groups
2. Restrained distances
 O1-C26 = O1-C27
 1.44 with sigma of 0.02
 C26-C29 = C28-C27
 1.53 with sigma of 0.02
 C29-C28
 1.54 with sigma of 0.02
 C34-C33 = C33-C32 = C32-C31 = C31-C30
 1.52 with sigma of 0.02
 O1-C29 = O1-C28 = C26-C28 = C29-C27
 2.38 with sigma of 0.04
 C34-C32 = C33-C31 = C32-C30
 2.54 with sigma of 0.04
 O1-C29 \\sim O1-C28
 with sigma of 0.04
 C26-C29 \\sim C29-C28 \\sim C28-C27
 with sigma of 0.02
 O1-C26 \\sim O1-C27
 with sigma of 0.02
 C29-C27 \\sim C26-C28
 with sigma of 0.04
 C34-C33 \\sim C33-C32 \\sim C32-C31 \\sim C31-C30
 with sigma of 0.02
 C34-C32 \\sim C32-C30 \\sim C33-C31
 with sigma of 0.04
3. Uiso/Uaniso restraints and constraints
C26 \\sim C27 \\sim C28 \\sim C29 \\sim O1: within 2A with sigma of 0.04 and
sigma for terminal atoms of 0.08 within 2A
C30 \\sim C31 \\sim C32 \\sim C33 \\sim C34: within 2A with sigma of 0.04 and
sigma for terminal atoms of 0.08 within 2A
Uanis(C32) \\sim Ueq, Uanis(C34) \\sim Ueq, Uanis(C33) \\sim Ueq, Uanis(C31)
\\sim Ueq, Uanis(C30) \\sim Ueq: with sigma of 0.01 and sigma for terminal
atoms of 0.002
4. Rigid body (RIGU) restrains
 C26, C27, C28, C29, O1
 with sigma for 1-2 distances of 0.004 and sigma for 1-3 distances of 0.004
 C30, C31, C32, C33, C34
 with sigma for 1-2 distances of 0.004 and sigma for 1-3 distances of 0.004
5. Others
 Fixed Sof: C30(0.2) H30A(0.2) H30B(0.2) H30C(0.2) C31(0.2) H31(0.2) C32(0.2)
 H32(0.2) C33(0.2) H33B(0.2) H33A(0.2) C34(0.2) H34A(0.2) H34B(0.2) H34C(0.2)
6.a Secondary CH2 refined with riding coordinates:
 C26(H26A,H26B), C27(H27A,H27B), C28(H28A,H28B), C29(H29A,H29B), C33(H33B,H33A)
6.b Aromatic/amide H refined with riding coordinates:
 C3(H3), C4(H4), C5(H5), C13(H13), C14(H14), C15(H15), C17(H17), C21(H21),
 C22(H22), C23(H23), C31(H31), C32(H32)
6.c Idealised Me refined as rotating group:
 C7(H7A,H7B,H7C), C8(H8A,H8B,H8C), C9(H9A,H9B,H9C), C10(H10A,H10B,H10C),
 C11(H11A,H11B,H11C), C12(H12A,H12B,H12C), C30(H30A,H30B,H30C), C34(H34A,H34B,
 H34C)
;
_olex2_submission_special_instructions 'No special instructions were received'

loop_
_space_group_symop_operation_xyz
'x, y, z'
'-x+1/2, y+1/2, -z+1/2'
'-x, -y, -z'
'x-1/2, -y-1/2, z-1/2'

loop_
_atom_site_label
_atom_site_type_symbol
_atom_site_fract_x
_atom_site_fract_y
_atom_site_fract_z
_atom_site_U_iso_or_equiv
_atom_site_adp_type
_atom_site_occupancy
_atom_site_site_symmetry_order
_atom_site_calc_flag
_atom_site_refinement_flags_posn
_atom_site_refinement_flags_adp
_atom_site_refinement_flags_occupancy
_atom_site_disorder_assembly
_atom_site_disorder_group
C1 C 0.74768(17) 0.88147(9) 0.29204(11) 0.0162(4) Uani 1 1 d . . . . .
C2 C 0.85305(18) 0.85962(9) 0.35414(12) 0.0178(4) Uani 1 1 d . . . . .
C3 C 0.95291(18) 0.82726(10) 0.32949(12) 0.0211(4) Uani 1 1 d . . . . .
H3 H 1.022645 0.811559 0.370510 0.025 Uiso 1 1 calc R U . . .
C4 C 0.95380(19) 0.81730(11) 0.24764(13) 0.0237(4) Uani 1 1 d . . . . .
H4 H 1.023065 0.795477 0.232734 0.028 Uiso 1 1 calc R U . . .
C5 C 0.85104(19) 0.83993(10) 0.18750(12) 0.0222(4) Uani 1 1 d . . . . .
H5 H 0.851679 0.833623 0.131258 0.027 Uiso 1 1 calc R U . . .
C6 C 0.74726(18) 0.87154(10) 0.20723(12) 0.0187(4) Uani 1 1 d . . . . .
C7 C 1.0201(2) 0.84067(13) 0.52492(14) 0.0331(5) Uani 1 1 d . . . . .
H7A H 1.034543 0.790236 0.512121 0.050 Uiso 1 1 calc R U . . .
H7B H 1.027025 0.845692 0.584127 0.050 Uiso 1 1 calc R U . . .
H7C H 1.082065 0.871499 0.508527 0.050 Uiso 1 1 calc R U . . .
C8 C 0.8351(3) 0.96306(15) 0.49967(16) 0.0454(7) Uani 1 1 d . . . . .
H8A H 0.873062 0.997052 0.467889 0.068 Uiso 1 1 calc R U . . .
H8B H 0.873568 0.968810 0.558350 0.068 Uiso 1 1 calc R U . . .
H8C H 0.745757 0.972793 0.489747 0.068 Uiso 1 1 calc R U . . .
C9 C 0.7488(2) 0.80470(16) 0.49916(16) 0.0422(6) Uani 1 1 d . . . . .
H9A H 0.663338 0.820576 0.475860 0.063 Uiso 1 1 calc R U . . .
H9B H 0.764373 0.803891 0.559272 0.063 Uiso 1 1 calc R U . . .
H9C H 0.760696 0.756138 0.479038 0.063 Uiso 1 1 calc R U . . .
C10 C 0.5727(2) 0.99422(11) 0.11578(13) 0.0288(5) Uani 1 1 d . . . . .
H10A H 0.568431 1.012171 0.170133 0.043 Uiso 1 1 calc R U . . .
H10B H 0.492743 1.002315 0.076776 0.043 Uiso 1 1 calc R U . . .
H10C H 0.638362 1.019965 0.097003 0.043 Uiso 1 1 calc R U . . .
C11 C 0.4658(2) 0.84315(13) 0.12809(14) 0.0313(5) Uani 1 1 d . . . . .
H11A H 0.489620 0.794481 0.148882 0.047 Uiso 1 1 calc R U . . .
H11B H 0.410296 0.839886 0.073168 0.047 Uiso 1 1 calc R U . . .
H11C H 0.422758 0.867776 0.165264 0.047 Uiso 1 1 calc R U . . .
C12 C 0.6461(2) 0.86812(12) 0.02240(13) 0.0315(5) Uani 1 1 d . . . . .
H12A H 0.719254 0.894873 0.015328 0.047 Uiso 1 1 calc R U . . .
H12B H 0.575145 0.879147 -0.023300 0.047 Uiso 1 1 calc R U . . .
H12C H 0.663375 0.816213 0.023202 0.047 Uiso 1 1 calc R U . . .
C13 C 0.68114(19) 0.69413(10) 0.27483(13) 0.0237(4) Uani 1 1 d . . . . .
H13 H 0.727905 0.737559 0.284865 0.028 Uiso 1 1 calc R U . . .
C14 C 0.73841(18) 0.63326(10) 0.25038(13) 0.0232(4) Uani 1 1 d . . . . .
H14 H 0.821493 0.635950 0.244227 0.028 Uiso 1 1 calc R U . . .
C15 C 0.67333(18) 0.56970(10) 0.23542(12) 0.0212(4) Uani 1 1 d . . . . .
H15 H 0.710043 0.527835 0.218348 0.025 Uiso 1 1 calc R U . . .
C16 C 0.55082(18) 0.56806(10) 0.24598(12) 0.0184(4) Uani 1 1 d . . . . .
C17 C 0.47780(18) 0.50343(10) 0.23312(12) 0.0197(4) Uani 1 1 d . . . . .
H17 H 0.512068 0.460468 0.216623 0.024 Uiso 1 1 calc R U . . .
C18 C 0.28896(18) 0.43696(11) 0.23260(13) 0.0226(4) Uani 1 1 d . . . . .
C19 C 0.36035(18) 0.50290(10) 0.24423(12) 0.0192(4) Uani 1 1 d . . . . .
C20 C 0.30372(17) 0.56710(10) 0.26881(11) 0.0180(4) Uani 1 1 d . . . . .
C21 C 0.18216(18) 0.56846(11) 0.28089(12) 0.0218(4) Uani 1 1 d . . . . .
H21 H 0.131422 0.526501 0.271573 0.026 Uiso 1 1 calc R U . . .
C22 C 0.13824(19) 0.63169(11) 0.30643(13) 0.0247(4) Uani 1 1 d . . . . .
H22 H 0.056717 0.634048 0.315493 0.030 Uiso 1 1 calc R U . . .
C23 C 0.21519(19) 0.69248(11) 0.31890(13) 0.0241(4) Uani 1 1 d . . . . .
H23 H 0.183621 0.735642 0.336996 0.029 Uiso 1 1 calc R U . . .
C24 C 0.37431(17) 0.63137(10) 0.28230(11) 0.0173(4) Uani 1 1 d . . . . .
C25 C 0.50040(17) 0.63213(10) 0.27068(11) 0.0176(4) Uani 1 1 d . . . . .
C26 C 0.4117(3) 0.78434(15) 0.51779(17) 0.0514(7) Uani 1 1 d D U . . .
H26A H 0.480504 0.748856 0.529231 0.062 Uiso 1 1 calc R U . . .
H26B H 0.331971 0.757648 0.503801 0.062 Uiso 1 1 calc R U . . .
C27 C 0.4265(3) 0.90393(13) 0.47774(16) 0.0455(7) Uani 1 1 d D U . . .
H27A H 0.343151 0.926322 0.460979 0.055 Uiso 1 1 calc R U . . .
H27B H 0.485289 0.932168 0.453742 0.055 Uiso 1 1 calc R U . . .
C28 C 0.4696(3) 0.90174(14) 0.57030(16) 0.0450(6) Uani 1 1 d D U . . .
H28A H 0.434889 0.942396 0.596163 0.054 Uiso 1 1 calc R U . . .
H28B H 0.561472 0.902582 0.588311 0.054 Uiso 1 1 calc R U . . .
C29 C 0.4169(5) 0.82971(19) 0.58967(19) 0.0808(13) Uani 1 1 d D U . . .
H29A H 0.471250 0.807695 0.639160 0.097 Uiso 1 1 calc R U . . .
H29B H 0.332761 0.836210 0.599555 0.097 Uiso 1 1 calc R U . . .
N1 N 0.23008(17) 0.38510(10) 0.22422(12) 0.0291(4) Uani 1 1 d . . . . .
N2 N 0.32918(15) 0.69364(9) 0.30705(10) 0.0207(3) Uani 1 1 d . . . . .
N3 N 0.56552(15) 0.69495(8) 0.28486(10) 0.0208(3) Uani 1 1 d . . . . .
Na1 Na 0.45655(7) 0.80470(4) 0.32128(5) 0.02099(19) Uani 1 1 d . . . . .
O1 O 0.42241(15) 0.83019(8) 0.45081(9) 0.0304(3) Uani 1 1 d D U . . .
S1 S 0.61809(4) 0.92046(2) 0.31915(3) 0.01770(13) Uani 1 1 d . . . . .
Si1 Si 0.85985(5) 0.86863(3) 0.46729(3) 0.02388(15) Uani 1 1 d . . . . .
Si2 Si 0.60834(5) 0.89529(3) 0.12230(3) 0.02145(15) Uani 1 1 d . . . . .
C30 C 0.6418(10) 0.6017(7) 0.4952(8) 0.036(2) Uani 0.2 1 d D U P A -1
H30A H 0.648468 0.593335 0.438614 0.054 Uiso 0.2 1 calc R U P A -1
H30B H 0.712910 0.579532 0.533450 0.054 Uiso 0.2 1 calc R U P A -1
H30C H 0.641100 0.653698 0.505726 0.054 Uiso 0.2 1 calc R U P A -1
C31 C 0.5249(11) 0.5690(6) 0.5073(8) 0.041(3) Uani 0.2 1 d D U P A -1
H31 H 0.464049 0.595683 0.526576 0.049 Uiso 0.2 1 calc R U P A -1
C32 C 0.5112(13) 0.4910(6) 0.4865(10) 0.048(4) Uani 0.2 1 d D U P A -1
H32 H 0.572706 0.463719 0.468752 0.058 Uiso 0.2 1 calc R U P A -1
C33 C 0.3873(12) 0.4587(7) 0.4967(11) 0.067(4) Uani 0.2 1 d D U P A -1
H33B H 0.384062 0.456777 0.555295 0.080 Uiso 0.2 1 calc R U P A -1
H33A H 0.315433 0.486762 0.465578 0.080 Uiso 0.2 1 calc R U P A -1
C34 C 0.3896(15) 0.3850(7) 0.4620(10) 0.055(3) Uani 0.2 1 d D U P A -1
H34A H 0.305460 0.364690 0.449341 0.082 Uiso 0.2 1 calc R U P A -1
H34B H 0.444952 0.354074 0.502136 0.082 Uiso 0.2 1 calc R U P A -1
H34C H 0.420024 0.387498 0.411546 0.082 Uiso 0.2 1 calc R U P A -1

loop_
_atom_site_aniso_label
_atom_site_aniso_U_11
_atom_site_aniso_U_22
_atom_site_aniso_U_33
_atom_site_aniso_U_23
_atom_site_aniso_U_13
_atom_site_aniso_U_12
C1 0.0168(9) 0.0097(8) 0.0231(9) 0.0006(7) 0.0064(7) -0.0012(7)
C2 0.0174(9) 0.0110(8) 0.0250(9) 0.0005(7) 0.0053(7) -0.0017(7)
C3 0.0174(9) 0.0146(9) 0.0301(10) 0.0012(7) 0.0032(8) 0.0021(7)
C4 0.0190(10) 0.0187(9) 0.0354(11) -0.0037(8) 0.0105(8) 0.0028(8)
C5 0.0255(10) 0.0176(9) 0.0253(10) -0.0029(7) 0.0097(8) 0.0018(8)
C6 0.0210(10) 0.0129(8) 0.0226(9) 0.0003(7) 0.0059(7) 0.0007(7)
C7 0.0305(12) 0.0338(12) 0.0300(11) 0.0007(9) -0.0031(9) 0.0067(9)
C8 0.0472(15) 0.0439(15) 0.0368(13) -0.0171(11) -0.0070(11) 0.0181(12)
C9 0.0306(12) 0.0610(17) 0.0368(13) 0.0232(12) 0.0115(10) 0.0066(12)
C10 0.0360(12) 0.0235(10) 0.0250(10) 0.0019(8) 0.0031(9) 0.0095(9)
C11 0.0256(11) 0.0332(12) 0.0327(11) -0.0073(9) 0.0016(9) -0.0006(9)
C12 0.0411(13) 0.0299(12) 0.0232(10) -0.0009(8) 0.0074(9) 0.0093(10)
C13 0.0192(10) 0.0160(9) 0.0360(11) 0.0008(8) 0.0068(8) -0.0024(7)
C14 0.0157(9) 0.0197(10) 0.0357(11) 0.0025(8) 0.0091(8) 0.0001(7)
C15 0.0195(10) 0.0162(9) 0.0299(10) 0.0014(7) 0.0095(8) 0.0032(7)
C16 0.0170(9) 0.0156(9) 0.0233(9) 0.0011(7) 0.0064(7) 0.0006(7)
C17 0.0209(10) 0.0138(9) 0.0247(9) -0.0017(7) 0.0059(8) 0.0005(7)
C18 0.0174(9) 0.0206(10) 0.0307(10) -0.0027(8) 0.0077(8) -0.0001(8)
C19 0.0190(9) 0.0154(9) 0.0231(9) -0.0005(7) 0.0050(7) -0.0021(7)
C20 0.0169(9) 0.0177(9) 0.0195(9) 0.0013(7) 0.0042(7) 0.0008(7)
C21 0.0171(9) 0.0234(10) 0.0252(10) 0.0008(8) 0.0052(8) -0.0026(7)
C22 0.0166(10) 0.0305(11) 0.0282(10) 0.0009(8) 0.0079(8) 0.0028(8)
C23 0.0222(10) 0.0218(10) 0.0293(10) -0.0010(8) 0.0083(8) 0.0062(8)
C24 0.0167(9) 0.0160(9) 0.0195(9) 0.0014(7) 0.0047(7) 0.0017(7)
C25 0.0171(9) 0.0136(9) 0.0223(9) 0.0022(7) 0.0049(7) 0.0012(7)
C26 0.075(2) 0.0420(15) 0.0452(15) 0.0027(12) 0.0296(14) -0.0224(14)
C27 0.080(2) 0.0258(12) 0.0384(13) 0.0011(10) 0.0285(14) 0.0159(12)
C28 0.0687(19) 0.0316(13) 0.0376(13) -0.0024(10) 0.0184(13) 0.0072(12)
C29 0.152(4) 0.058(2) 0.0358(15) 0.0003(14) 0.029(2) -0.030(2)
N1 0.0240(9) 0.0210(9) 0.0435(11) -0.0049(8) 0.0105(8) -0.0041(7)
N2 0.0181(8) 0.0174(8) 0.0273(8) -0.0001(6) 0.0068(7) 0.0032(6)
N3 0.0182(8) 0.0137(8) 0.0314(9) 0.0004(6) 0.0077(7) -0.0003(6)
Na1 0.0199(4) 0.0136(4) 0.0312(4) -0.0004(3) 0.0096(3) 0.0016(3)
O1 0.0396(9) 0.0245(8) 0.0314(8) 0.0020(6) 0.0172(7) 0.0034(7)
S1 0.0158(2) 0.0157(2) 0.0229(2) 0.00018(17) 0.00726(18) 0.00110(17)
Si1 0.0224(3) 0.0262(3) 0.0218(3) 0.0011(2) 0.0028(2) 0.0051(2)
Si2 0.0239(3) 0.0195(3) 0.0203(3) -0.0014(2) 0.0039(2) 0.0051(2)
C30 0.034(3) 0.038(3) 0.035(3) 0.0007(19) 0.0061(19) -0.0045(19)
C31 0.044(5) 0.038(5) 0.045(6) 0.007(5) 0.019(5) 0.008(4)
C32 0.030(5) 0.039(5) 0.059(8) -0.020(5) -0.022(5) 0.000(5)
C33 0.049(6) 0.054(6) 0.085(8) 0.017(5) -0.006(6) 0.014(5)
C34 0.052(4) 0.054(4) 0.057(4) 0.001(2) 0.010(2) -0.002(2)

loop_
_atom_type_symbol
_atom_type_description
_atom_type_scat_dispersion_real
_atom_type_scat_dispersion_imag
_atom_type_scat_source
C C 0.0033 0.0016 'International Tables Vol C Tables 4.2.6.8 and 6.1.1.4'
H H 0.0000 0.0000 'International Tables Vol C Tables 4.2.6.8 and 6.1.1.4'
N N 0.0061 0.0033 'International Tables Vol C Tables 4.2.6.8 and 6.1.1.4'
Na Na 0.0362 0.0249 'International Tables Vol C Tables 4.2.6.8 and 6.1.1.4'
O O 0.0106 0.0060 'International Tables Vol C Tables 4.2.6.8 and 6.1.1.4'
S S 0.1246 0.1234 'International Tables Vol C Tables 4.2.6.8 and 6.1.1.4'
Si Si 0.0817 0.0704 'International Tables Vol C Tables 4.2.6.8 and 6.1.1.4'

loop_
_citation_id
_citation_doi
_citation_year
1 10.26434/chemrxiv-2025-zstkc-v2 2025

loop_
_geom_angle_atom_site_label_1
_geom_angle_atom_site_label_2
_geom_angle_atom_site_label_3
_geom_angle
_geom_angle_site_symmetry_1
_geom_angle_site_symmetry_3
_geom_angle_publ_flag
C2 C1 C6 119.90(17) . . ?
C2 C1 S1 120.36(14) . . ?
C6 C1 S1 119.75(14) . . ?
C1 C2 Si1 122.69(14) . . ?
C3 C2 C1 118.22(17) . . ?
C3 C2 Si1 119.03(14) . . ?
C2 C3 H3 118.7 . . ?
C4 C3 C2 122.50(18) . . ?
C4 C3 H3 118.7 . . ?
C3 C4 H4 120.7 . . ?
C3 C4 C5 118.69(18) . . ?
C5 C4 H4 120.7 . . ?
C4 C5 H5 118.9 . . ?
C4 C5 C6 122.15(18) . . ?
C6 C5 H5 118.9 . . ?
C1 C6 Si2 122.05(14) . . ?
C5 C6 C1 118.52(18) . . ?
C5 C6 Si2 119.35(15) . . ?
H7A C7 H7B 109.5 . . ?
H7A C7 H7C 109.5 . . ?
H7B C7 H7C 109.5 . . ?
Si1 C7 H7A 109.5 . . ?
Si1 C7 H7B 109.5 . . ?
Si1 C7 H7C 109.5 . . ?
H8A C8 H8B 109.5 . . ?
H8A C8 H8C 109.5 . . ?
H8B C8 H8C 109.5 . . ?
Si1 C8 H8A 109.5 . . ?
Si1 C8 H8B 109.5 . . ?
Si1 C8 H8C 109.5 . . ?
H9A C9 H9B 109.5 . . ?
H9A C9 H9C 109.5 . . ?
H9B C9 H9C 109.5 . . ?
Si1 C9 H9A 109.5 . . ?
Si1 C9 H9B 109.5 . . ?
Si1 C9 H9C 109.5 . . ?
H10A C10 H10B 109.5 . . ?
H10A C10 H10C 109.5 . . ?
H10B C10 H10C 109.5 . . ?
Si2 C10 H10A 109.5 . . ?
Si2 C10 H10B 109.5 . . ?
Si2 C10 H10C 109.5 . . ?
H11A C11 H11B 109.5 . . ?
H11A C11 H11C 109.5 . . ?
H11B C11 H11C 109.5 . . ?
Si2 C11 H11A 109.5 . . ?
Si2 C11 H11B 109.5 . . ?
Si2 C11 H11C 109.5 . . ?
H12A C12 H12B 109.5 . . ?
H12A C12 H12C 109.5 . . ?
H12B C12 H12C 109.5 . . ?
Si2 C12 H12A 109.5 . . ?
Si2 C12 H12B 109.5 . . ?
Si2 C12 H12C 109.5 . . ?
C14 C13 H13 117.9 . . ?
N3 C13 H13 117.9 . . ?
N3 C13 C14 124.12(18) . . ?
C13 C14 H14 120.3 . . ?
C15 C14 C13 119.35(18) . . ?
C15 C14 H14 120.3 . . ?
C14 C15 H15 120.8 . . ?
C14 C15 C16 118.37(17) . . ?
C16 C15 H15 120.8 . . ?
C15 C16 C17 121.67(17) . . ?
C15 C16 C25 118.43(17) . . ?
C25 C16 C17 119.90(17) . . ?
C16 C17 H17 119.6 . . ?
C19 C17 C16 120.72(17) . . ?
C19 C17 H17 119.6 . . ?
N1 C18 C19 178.4(2) . . ?
C17 C19 C18 119.99(17) . . ?
C17 C19 C20 121.71(17) . . ?
C18 C19 C20 118.30(17) . . ?
C21 C20 C19 123.19(17) . . ?
C21 C20 C24 118.26(17) . . ?
C24 C20 C19 118.54(17) . . ?
C20 C21 H21 120.7 . . ?
C22 C21 C20 118.67(18) . . ?
C22 C21 H21 120.7 . . ?
C21 C22 H22 120.5 . . ?
C21 C22 C23 119.07(19) . . ?
C23 C22 H22 120.5 . . ?
C22 C23 H23 118.0 . . ?
N2 C23 C22 124.04(18) . . ?
N2 C23 H23 118.0 . . ?
C20 C24 C25 119.93(16) . . ?
N2 C24 C20 122.35(17) . . ?
N2 C24 C25 117.72(16) . . ?
C16 C25 C24 119.21(16) . . ?
N3 C25 C16 122.69(17) . . ?
N3 C25 C24 118.10(16) . . ?
H26A C26 H26B 108.4 . . ?
C29 C26 H26A 110.1 . . ?
C29 C26 H26B 110.1 . . ?
O1 C26 H26A 110.1 . . ?
O1 C26 H26B 110.1 . . ?
O1 C26 C29 108.0(2) . . ?
H27A C27 H27B 108.7 . . ?
C28 C27 H27A 110.5 . . ?
C28 C27 H27B 110.5 . . ?
O1 C27 H27A 110.5 . . ?
O1 C27 H27B 110.5 . . ?
O1 C27 C28 105.99(19) . . ?
C27 C28 H28A 111.5 . . ?
C27 C28 H28B 111.5 . . ?
C27 C28 C29 101.4(2) . . ?
H28A C28 H28B 109.3 . . ?
C29 C28 H28A 111.5 . . ?
C29 C28 H28B 111.5 . . ?
C26 C29 C28 105.8(2) . . ?
C26 C29 H29A 110.6 . . ?
C26 C29 H29B 110.6 . . ?
C28 C29 H29A 110.6 . . ?
C28 C29 H29B 110.6 . . ?
H29A C29 H29B 108.7 . . ?
C18 N1 Na1 158.83(17) . 2_545 ?
C23 N2 C24 117.60(17) . . ?
C23 N2 Na1 122.75(13) . . ?
C24 N2 Na1 119.57(12) . . ?
C13 N3 C25 117.04(16) . . ?
C13 N3 Na1 124.84(13) . . ?
C25 N3 Na1 118.06(12) . . ?
N1 Na1 S1 91.36(5) 2 . ?
N2 Na1 N1 93.14(6) . 2 ?
N2 Na1 N3 66.31(5) . . ?
N2 Na1 S1 171.03(5) . . ?
N3 Na1 N1 144.40(7) . 2 ?
N3 Na1 S1 105.85(5) . . ?
O1 Na1 N1 82.02(6) . 2 ?
O1 Na1 N2 92.58(6) . . ?
O1 Na1 N3 125.50(6) . . ?
O1 Na1 S1 95.73(5) . . ?
C26 O1 C27 108.70(18) . . ?
C26 O1 Na1 131.87(15) . . ?
C27 O1 Na1 118.93(13) . . ?
C1 S1 Na1 104.52(6) . . ?
C7 Si1 C2 107.54(10) . . ?
C8 Si1 C2 113.57(11) . . ?
C8 Si1 C7 107.06(11) . . ?
C8 Si1 C9 111.04(14) . . ?
C9 Si1 C2 110.85(11) . . ?
C9 Si1 C7 106.38(11) . . ?
C10 Si2 C6 113.32(9) . . ?
C10 Si2 C12 107.29(10) . . ?
C11 Si2 C6 112.86(10) . . ?
C11 Si2 C10 109.87(11) . . ?
C11 Si2 C12 105.83(11) . . ?
C12 Si2 C6 107.20(10) . . ?
H30A C30 H30B 109.5 . . ?
H30A C30 H30C 109.5 . . ?
H30B C30 H30C 109.5 . . ?
C31 C30 H30A 109.5 . . ?
C31 C30 H30B 109.5 . . ?
C31 C30 H30C 109.5 . . ?
C30 C31 H31 122.9 . . ?
C30 C31 C32 114.1(10) . . ?
C32 C31 H31 122.9 . . ?
C31 C32 H32 123.3 . . ?
C31 C32 C33 113.4(11) . . ?
C33 C32 H32 123.3 . . ?
C32 C33 H33B 111.3 . . ?
C32 C33 H33A 111.3 . . ?
H33B C33 H33A 109.2 . . ?
C34 C33 C32 102.5(11) . . ?
C34 C33 H33B 111.3 . . ?
C34 C33 H33A 111.3 . . ?
C33 C34 H34A 109.5 . . ?
C33 C34 H34B 109.5 . . ?
C33 C34 H34C 109.5 . . ?
H34A C34 H34B 109.5 . . ?
H34A C34 H34C 109.5 . . ?
H34B C34 H34C 109.5 . . ?

loop_
_geom_bond_atom_site_label_1
_geom_bond_atom_site_label_2
_geom_bond_distance
_geom_bond_site_symmetry_2
_geom_bond_publ_flag
C1 C2 1.426(3) . ?
C1 C6 1.430(3) . ?
C1 S1 1.7573(19) . ?
C2 C3 1.401(3) . ?
C2 Si1 1.884(2) . ?
C3 H3 0.9500 . ?
C3 C4 1.384(3) . ?
C4 H4 0.9500 . ?
C4 C5 1.394(3) . ?
C5 H5 0.9500 . ?
C5 C6 1.396(3) . ?
C6 Si2 1.884(2) . ?
C7 H7A 0.9800 . ?
C7 H7B 0.9800 . ?
C7 H7C 0.9800 . ?
C7 Si1 1.881(2) . ?
C8 H8A 0.9800 . ?
C8 H8B 0.9800 . ?
C8 H8C 0.9800 . ?
C8 Si1 1.870(3) . ?
C9 H9A 0.9800 . ?
C9 H9B 0.9800 . ?
C9 H9C 0.9800 . ?
C9 Si1 1.872(3) . ?
C10 H10A 0.9800 . ?
C10 H10B 0.9800 . ?
C10 H10C 0.9800 . ?
C10 Si2 1.872(2) . ?
C11 H11A 0.9800 . ?
C11 H11B 0.9800 . ?
C11 H11C 0.9800 . ?
C11 Si2 1.871(2) . ?
C12 H12A 0.9800 . ?
C12 H12B 0.9800 . ?
C12 H12C 0.9800 . ?
C12 Si2 1.884(2) . ?
C13 H13 0.9500 . ?
C13 C14 1.401(3) . ?
C13 N3 1.329(3) . ?
C14 H14 0.9500 . ?
C14 C15 1.372(3) . ?
C15 H15 0.9500 . ?
C15 C16 1.408(3) . ?
C16 C17 1.432(3) . ?
C16 C25 1.414(3) . ?
C17 H17 0.9500 . ?
C17 C19 1.355(3) . ?
C18 C19 1.443(3) . ?
C18 N1 1.151(3) . ?
C19 C20 1.448(3) . ?
C20 C21 1.406(3) . ?
C20 C24 1.413(3) . ?
C21 H21 0.9500 . ?
C21 C22 1.374(3) . ?
C22 H22 0.9500 . ?
C22 C23 1.398(3) . ?
C23 H23 0.9500 . ?
C23 N2 1.322(3) . ?
C24 C25 1.453(3) . ?
C24 N2 1.360(2) . ?
C25 N3 1.360(2) . ?
C26 H26A 0.9900 . ?
C26 H26B 0.9900 . ?
C26 C29 1.457(4) . ?
C26 O1 1.433(3) . ?
C27 H27A 0.9900 . ?
C27 H27B 0.9900 . ?
C27 C28 1.510(4) . ?
C27 O1 1.436(3) . ?
C28 H28A 0.9900 . ?
C28 H28B 0.9900 . ?
C28 C29 1.522(4) . ?
C29 H29A 0.9900 . ?
C29 H29B 0.9900 . ?
N1 Na1 2.5146(19) 2_545 ?
N2 Na1 2.4734(18) . ?
N3 Na1 2.5106(17) . ?
Na1 O1 2.3340(17) . ?
Na1 S1 2.7971(9) . ?
C30 H30A 0.9800 . ?
C30 H30B 0.9800 . ?
C30 H30C 0.9800 . ?
C30 C31 1.484(10) . ?
C31 H31 0.9500 . ?
C31 C32 1.486(10) . ?
C32 H32 0.9500 . ?
C32 C33 1.541(12) . ?
C33 H33B 0.9900 . ?
C33 H33A 0.9900 . ?
C33 C34 1.487(12) . ?
C34 H34A 0.9800 . ?
C34 H34B 0.9800 . ?
C34 H34C 0.9800 . ?

loop_
_geom_torsion_atom_site_label_1
_geom_torsion_atom_site_label_2
_geom_torsion_atom_site_label_3
_geom_torsion_atom_site_label_4
_geom_torsion
_geom_torsion_site_symmetry_1
_geom_torsion_site_symmetry_2
_geom_torsion_site_symmetry_3
_geom_torsion_site_symmetry_4
_geom_torsion_publ_flag
C1 C2 C3 C4 1.4(3) . . . . ?
C1 C2 Si1 C7 -175.25(15) . . . . ?
C1 C2 Si1 C8 -56.98(19) . . . . ?
C1 C2 Si1 C9 68.85(18) . . . . ?
C1 C6 Si2 C10 65.19(18) . . . . ?
C1 C6 Si2 C11 -60.50(18) . . . . ?
C1 C6 Si2 C12 -176.63(15) . . . . ?
C2 C1 C6 C5 0.4(3) . . . . ?
C2 C1 C6 Si2 177.17(13) . . . . ?
C2 C1 S1 Na1 -94.25(14) . . . . ?
C2 C3 C4 C5 -0.4(3) . . . . ?
C3 C2 Si1 C7 7.67(18) . . . . ?
C3 C2 Si1 C8 125.94(17) . . . . ?
C3 C2 Si1 C9 -108.24(17) . . . . ?
C3 C4 C5 C6 -0.6(3) . . . . ?
C4 C5 C6 C1 0.6(3) . . . . ?
C4 C5 C6 Si2 -176.24(15) . . . . ?
C5 C6 Si2 C10 -118.05(16) . . . . ?
C5 C6 Si2 C11 116.26(16) . . . . ?
C5 C6 Si2 C12 0.13(18) . . . . ?
C6 C1 C2 C3 -1.4(3) . . . . ?
C6 C1 C2 Si1 -178.48(13) . . . . ?
C6 C1 S1 Na1 85.65(14) . . . . ?
C13 C14 C15 C16 -0.5(3) . . . . ?
C14 C13 N3 C25 0.4(3) . . . . ?
C14 C13 N3 Na1 -176.58(16) . . . . ?
C14 C15 C16 C17 -178.77(19) . . . . ?
C14 C15 C16 C25 0.6(3) . . . . ?
C15 C16 C17 C19 179.50(18) . . . . ?
C15 C16 C25 C24 -179.69(17) . . . . ?
C15 C16 C25 N3 -0.2(3) . . . . ?
C16 C17 C19 C18 -178.77(18) . . . . ?
C16 C17 C19 C20 0.4(3) . . . . ?
C16 C25 N3 C13 -0.3(3) . . . . ?
C16 C25 N3 Na1 176.92(14) . . . . ?
C17 C16 C25 C24 -0.3(3) . . . . ?
C17 C16 C25 N3 179.16(17) . . . . ?
C17 C19 C20 C21 -179.99(19) . . . . ?
C17 C19 C20 C24 -0.8(3) . . . . ?
C18 C19 C20 C21 -0.8(3) . . . . ?
C18 C19 C20 C24 178.43(17) . . . . ?
C19 C20 C21 C22 178.22(18) . . . . ?
C19 C20 C24 C25 0.6(3) . . . . ?
C19 C20 C24 N2 -178.66(17) . . . . ?
C20 C21 C22 C23 0.5(3) . . . . ?
C20 C24 C25 C16 -0.1(3) . . . . ?
C20 C24 C25 N3 -179.55(17) . . . . ?
C20 C24 N2 C23 0.4(3) . . . . ?
C20 C24 N2 Na1 -176.59(13) . . . . ?
C21 C20 C24 C25 179.85(17) . . . . ?
C21 C20 C24 N2 0.6(3) . . . . ?
C21 C22 C23 N2 0.5(3) . . . . ?
C22 C23 N2 C24 -0.9(3) . . . . ?
C22 C23 N2 Na1 175.91(15) . . . . ?
C24 C20 C21 C22 -1.0(3) . . . . ?
C24 C25 N3 C13 179.19(17) . . . . ?
C24 C25 N3 Na1 -3.6(2) . . . . ?
C25 C16 C17 C19 0.1(3) . . . . ?
C25 C24 N2 C23 -178.90(17) . . . . ?
C25 C24 N2 Na1 4.1(2) . . . . ?
C27 C28 C29 C26 28.8(4) . . . . ?
C28 C27 O1 C26 22.4(3) . . . . ?
C28 C27 O1 Na1 -150.55(18) . . . . ?
C29 C26 O1 C27 -3.5(4) . . . . ?
C29 C26 O1 Na1 168.2(3) . . . . ?
N2 C24 C25 C16 179.20(17) . . . . ?
N2 C24 C25 N3 -0.3(3) . . . . ?
N3 C13 C14 C15 0.0(3) . . . . ?
O1 C26 C29 C28 -16.6(4) . . . . ?
O1 C27 C28 C29 -31.0(3) . . . . ?
S1 C1 C2 C3 178.54(14) . . . . ?
S1 C1 C2 Si1 1.4(2) . . . . ?
S1 C1 C6 C5 -179.51(14) . . . . ?
S1 C1 C6 Si2 -2.7(2) . . . . ?
Si1 C2 C3 C4 178.62(15) . . . . ?
C30 C31 C32 C33 -178.1(13) . . . . ?
C31 C32 C33 C34 172.6(14) . . . . ?
